data_7247133
loop_
_publ_author_name
'Palica, Katarzyna'
'Deufel, Fritz'
'Skagseth, Susann'
'Di Santo-Meztler, Paula'
'Thoma, Johannes'
'Andersson Rasmussen, Anna'
'Valkonen, Arto'
'Sunnerhagen, Per'
'Leiros, Hanna-Kirsti S.'
'Andersson, Hanna'
'Erdelyi, Mate'

_publ_section_title
;
 \a-Aminophosphonate inhibitors of metallo-\b-lactamases NDM-1 and VIM-2
;
_journal_name_full 'RSC Medicinal Chemistry'
_journal_paper_doi 10.1039/D3MD00286A
_journal_year 2023
_chemical_formula_moiety 'C24 H39 N2 O6 P S, H2 O'
_chemical_formula_sum 'C24 H41 N2 O7 P S'
_chemical_formula_weight 532.62
_space_group_crystal_system triclinic
_space_group_IT_number 2
_space_group_name_Hall '-P 1'
_space_group_name_H-M_alt 'P -1'
_atom_sites_solution_hydrogens mixed
_atom_sites_solution_primary iterative
_audit_creation_method SHELXL-2019/2
_audit_update_record
;
2022-08-26 deposited with the CCDC.	2023-08-01 downloaded from the CCDC.
;
_cell_angle_alpha 73.251(3)
_cell_angle_beta 76.379(3)
_cell_angle_gamma 73.533(3)
_cell_formula_units_Z 2
_cell_length_a 8.9060(3)
_cell_length_b 12.7308(4)
_cell_length_c 13.1186(4)
_cell_measurement_reflns_used 20994
_cell_measurement_temperature 120(2)
_cell_measurement_theta_max 29.7990
_cell_measurement_theta_min 2.6380
_cell_volume 1346.58(8)
_computing_cell_refinement 'CrysAlisPro 1.171.40.67a (Rigaku OD, 2019)'
_computing_data_collection 'CrysAlisPro 1.171.40.67a (Rigaku OD, 2019)'
_computing_data_reduction 'CrysAlisPro 1.171.40.67a (Rigaku OD, 2019)'
_computing_molecular_graphics SHELXL-2019/2
_computing_publication_material SHELXL-2019/2
_computing_structure_refinement 'SHELXL-2019/2 (Sheldrick, 2019)'
_computing_structure_solution 'SHELXT (Sheldrick, 2015)'
_diffrn_ambient_temperature 120(2)
_diffrn_detector_area_resol_mean 16.0107
_diffrn_measured_fraction_theta_full 0.999
_diffrn_measured_fraction_theta_max 0.921
_diffrn_measurement_device_type 'SuperNova, Single source at offset/far, Eos'
_diffrn_measurement_method '\w scans'
_diffrn_radiation_type MoK\a
_diffrn_radiation_wavelength 0.71073
_diffrn_reflns_av_R_equivalents 0.0275
_diffrn_reflns_av_unetI/netI 0.0222
_diffrn_reflns_Laue_measured_fraction_full 0.999
_diffrn_reflns_Laue_measured_fraction_max 0.921
_diffrn_reflns_limit_h_max 12
_diffrn_reflns_limit_h_min -12
_diffrn_reflns_limit_k_max 17
_diffrn_reflns_limit_k_min -17
_diffrn_reflns_limit_l_max 18
_diffrn_reflns_limit_l_min -18
_diffrn_reflns_number 39668
_diffrn_reflns_point_group_measured_fraction_full 0.999
_diffrn_reflns_point_group_measured_fraction_max 0.921
_diffrn_reflns_theta_full 25.242
_diffrn_reflns_theta_max 30.024
_diffrn_reflns_theta_min 2.419
_diffrn_source 'micro-focus sealed X-ray tube'
_exptl_absorpt_coefficient_mu 0.224
_exptl_absorpt_correction_T_max 1.000
_exptl_absorpt_correction_T_min 0.622
_exptl_absorpt_correction_type gaussian
_exptl_absorpt_process_details
;
CrysAlisPro 1.171.40.67a (Rigaku Oxford Diffraction, 2019)
Numerical absorption correction based on gaussian integration over
a multifaceted crystal model
Empirical absorption correction using spherical harmonics,
 implemented in SCALE3 ABSPACK scaling algorithm.
;
_exptl_crystal_colour colourless
_exptl_crystal_density_diffrn 1.314
_exptl_crystal_description block
_exptl_crystal_F_000 572
_exptl_crystal_size_max 0.350
_exptl_crystal_size_mid 0.160
_exptl_crystal_size_min 0.100
_refine_diff_density_max 0.400
_refine_diff_density_min -0.368
_refine_diff_density_rms 0.047
_refine_ls_extinction_method none
_refine_ls_goodness_of_fit_ref 1.024
_refine_ls_hydrogen_treatment mixed
_refine_ls_matrix_type full
_refine_ls_number_parameters 325
_refine_ls_number_reflns 7272
_refine_ls_number_restraints 3
_refine_ls_restrained_S_all 1.024
_refine_ls_R_factor_all 0.0390
_refine_ls_R_factor_gt 0.0330
_refine_ls_shift/su_max 0.001
_refine_ls_shift/su_mean 0.000
_refine_ls_structure_factor_coef Fsqd
_refine_ls_weighting_details 'w=1/[\s^2^(Fo^2^)+(0.0364P)^2^+0.6436P] where P=(Fo^2^+2Fc^2^)/3'
_refine_ls_weighting_scheme calc
_refine_ls_wR_factor_gt 0.0819
_refine_ls_wR_factor_ref 0.0860
_reflns_Friedel_coverage 0.000
_reflns_number_gt 6425
_reflns_number_total 7272
_reflns_threshold_expression 'I > 2\s(I)'
_cod_data_source_file d3md00286a2.cif
_cod_data_source_block 4f-1
_cod_database_code 7247133
_shelx_shelxl_version_number 2019/2
_shelx_space_group_comment
;
The symmetry employed for this shelxl refinement is uniquely defined
by the following loop, which should always be used as a source of
symmetry information in preference to the above space-group names.
They are only intended as comments.
;
_shelx_estimated_absorpt_t_min 0.926
_shelx_estimated_absorpt_t_max 0.978

loop_
_space_group_symop_operation_xyz
'x, y, z'
'-x, -y, -z'

loop_
_atom_site_label
_atom_site_type_symbol
_atom_site_fract_x
_atom_site_fract_y
_atom_site_fract_z
_atom_site_U_iso_or_equiv
_atom_site_adp_type
_atom_site_occupancy
_atom_site_site_symmetry_order
_atom_site_calc_flag
_atom_site_refinement_flags_posn
_atom_site_refinement_flags_adp
_atom_site_refinement_flags_occupancy
_atom_site_disorder_assembly
_atom_site_disorder_group
S12 S 0.66440(3) 0.21436(2) 0.27372(2) 0.01940(7) Uani 1 1 d . . . . .
P1 P 0.15951(3) 0.52693(2) 0.19519(2) 0.01621(7) Uani 1 1 d . . . . .
O1 O 0.26074(10) 0.55668(7) 0.08940(7) 0.02066(17) Uani 1 1 d . . . . .
O10 O 0.29481(10) 0.32150(7) 0.48067(7) 0.02380(19) Uani 1 1 d . . . . .
O1A O -0.00104(10) 0.61284(8) 0.21879(8) 0.0260(2) Uani 1 1 d . . . . .
O1B O 0.10611(10) 0.41401(8) 0.21412(7) 0.02338(19) Uani 1 1 d . . . . .
O4C O 0.04263(10) 0.88369(7) 0.22002(7) 0.02218(18) Uani 1 1 d . . . . .
O5C O 0.28329(10) 0.78707(7) 0.14838(6) 0.01775(16) Uani 1 1 d . . . . .
N4 N 0.16736(11) 0.71392(8) 0.31435(7) 0.01548(18) Uani 1 1 d . . . . .
N9 N 0.38606(11) 0.41213(8) 0.31079(8) 0.01597(18) Uani 1 1 d D . . . .
H9 H 0.4664(16) 0.4202(12) 0.2584(11) 0.019 Uiso 1 1 d D U . . .
C2 C 0.25011(13) 0.50882(9) 0.31149(9) 0.0146(2) Uani 1 1 d . . . . .
H2 H 0.171336 0.487730 0.377447 0.018 Uiso 1 1 calc R U . . .
C3 C 0.29847(13) 0.61331(9) 0.32099(9) 0.0143(2) Uani 1 1 d . . . . .
H3 H 0.386804 0.629894 0.260276 0.017 Uiso 1 1 calc R U . . .
C5 C 0.03649(13) 0.71376(10) 0.40665(9) 0.0176(2) Uani 1 1 d . . . . .
H5A H -0.017246 0.653388 0.412934 0.021 Uiso 1 1 calc R U . . .
H5B H -0.042306 0.786826 0.394628 0.021 Uiso 1 1 calc R U . . .
C6 C 0.09838(15) 0.69469(10) 0.51087(9) 0.0207(2) Uani 1 1 d . . . . .
H6A H 0.010050 0.689820 0.572792 0.025 Uiso 1 1 calc R U . . .
H6B H 0.142172 0.759071 0.507764 0.025 Uiso 1 1 calc R U . . .
C7 C 0.22750(15) 0.58586(10) 0.52664(9) 0.0211(2) Uani 1 1 d . . . . .
H7A H 0.180558 0.520646 0.538462 0.025 Uiso 1 1 calc R U . . .
H7B H 0.273078 0.577085 0.591358 0.025 Uiso 1 1 calc R U . . .
C8 C 0.35914(14) 0.58770(10) 0.42756(9) 0.0183(2) Uani 1 1 d . . . . .
H8A H 0.435793 0.513517 0.436910 0.022 Uiso 1 1 calc R U . . .
H8B H 0.416688 0.645287 0.423407 0.022 Uiso 1 1 calc R U . . .
C10 C 0.39780(13) 0.32358(9) 0.39965(9) 0.0159(2) Uani 1 1 d . . . . .
C11 C 0.53876(13) 0.22891(9) 0.39378(9) 0.0156(2) Uani 1 1 d . . . . .
C13 C 0.77945(14) 0.09103(10) 0.33617(10) 0.0211(2) Uani 1 1 d . . . . .
H13 H 0.870468 0.047960 0.299763 0.025 Uiso 1 1 calc R U . . .
C14 C 0.72500(14) 0.06173(9) 0.44465(10) 0.0178(2) Uani 1 1 d . . . . .
C15 C 0.80163(15) -0.04061(10) 0.52294(10) 0.0227(2) Uani 1 1 d . . . . .
H15A H 0.918363 -0.056780 0.500208 0.027 Uiso 1 1 calc R U . . .
H15B H 0.764278 -0.106845 0.523036 0.027 Uiso 1 1 calc R U . . .
C16 C 0.75952(16) -0.01995(11) 0.63643(11) 0.0262(3) Uani 1 1 d . . . . .
H16A H 0.802746 -0.089371 0.688583 0.031 Uiso 1 1 calc R U . . .
H16B H 0.807270 0.040687 0.638401 0.031 Uiso 1 1 calc R U . . .
C17 C 0.57963(16) 0.01399(10) 0.66758(10) 0.0237(2) Uani 1 1 d . . . . .
H17A H 0.552655 0.019692 0.743742 0.028 Uiso 1 1 calc R U . . .
H17B H 0.532618 -0.045391 0.661786 0.028 Uiso 1 1 calc R U . . .
C18 C 0.50722(15) 0.12674(10) 0.59580(9) 0.0201(2) Uani 1 1 d . . . . .
H18A H 0.392541 0.132544 0.601133 0.024 Uiso 1 1 calc R U . . .
H18B H 0.517739 0.188982 0.622707 0.024 Uiso 1 1 calc R U . . .
C19 C 0.58517(13) 0.14039(9) 0.47876(9) 0.0159(2) Uani 1 1 d . . . . .
C2A C -0.13820(16) 0.63127(16) 0.16855(13) 0.0386(4) Uani 1 1 d . . . . .
H2A1 H -0.168143 0.559074 0.179757 0.046 Uiso 1 1 calc R U . . .
H2A2 H -0.113716 0.663446 0.089941 0.046 Uiso 1 1 calc R U . . .
C3A C -0.27061(17) 0.71125(14) 0.21986(13) 0.0373(3) Uani 1 1 d . . . . .
H3A1 H -0.365380 0.725548 0.187667 0.056 Uiso 1 1 calc R U . . .
H3A2 H -0.293859 0.678425 0.297553 0.056 Uiso 1 1 calc R U . . .
H3A3 H -0.239660 0.782361 0.208113 0.056 Uiso 1 1 calc R U . . .
C2B C 0.18963(16) 0.32675(11) 0.15673(11) 0.0262(3) Uani 1 1 d . . . . .
H2B1 H 0.267946 0.269504 0.198537 0.031 Uiso 1 1 calc R U . . .
H2B2 H 0.246749 0.359799 0.085484 0.031 Uiso 1 1 calc R U . . .
C3B C 0.06794(19) 0.27378(12) 0.14265(12) 0.0323(3) Uani 1 1 d . . . . .
H3B1 H 0.120512 0.214188 0.103997 0.048 Uiso 1 1 calc R U . . .
H3B2 H 0.012399 0.241291 0.213659 0.048 Uiso 1 1 calc R U . . .
H3B3 H -0.008708 0.331204 0.101084 0.048 Uiso 1 1 calc R U . . .
C4C C 0.15453(13) 0.80185(9) 0.22644(9) 0.0160(2) Uani 1 1 d . . . . .
C6C C 0.28438(14) 0.86416(10) 0.04024(9) 0.0180(2) Uani 1 1 d . . . . .
C7C C 0.27965(16) 0.98263(10) 0.04689(10) 0.0248(3) Uani 1 1 d . . . . .
H7C1 H 0.280411 1.033238 -0.025327 0.037 Uiso 1 1 calc R U . . .
H7C2 H 0.182765 1.009791 0.094849 0.037 Uiso 1 1 calc R U . . .
H7C3 H 0.372737 0.981059 0.075441 0.037 Uiso 1 1 calc R U . . .
C8C C 0.44347(15) 0.81342(11) -0.02126(10) 0.0236(2) Uani 1 1 d . . . . .
H8C1 H 0.457280 0.858699 -0.095708 0.035 Uiso 1 1 calc R U . . .
H8C2 H 0.529382 0.812878 0.013947 0.035 Uiso 1 1 calc R U . . .
H8C3 H 0.446133 0.736036 -0.021598 0.035 Uiso 1 1 calc R U . . .
C9C C 0.14837(15) 0.86004(11) -0.00924(10) 0.0229(2) Uani 1 1 d . . . . .
H9C1 H 0.149703 0.911433 -0.081092 0.034 Uiso 1 1 calc R U . . .
H9C2 H 0.160691 0.783033 -0.015431 0.034 Uiso 1 1 calc R U . . .
H9C3 H 0.047170 0.882992 0.036946 0.034 Uiso 1 1 calc R U . . .
O20 O 0.58954(12) 0.50279(9) 0.11199(7) 0.0268(2) Uani 1 1 d D . . . .
H20A H 0.647(2) 0.4767(15) 0.0605(13) 0.040 Uiso 1 1 d D U . . .
H20B H 0.5009(18) 0.5334(15) 0.0909(14) 0.040 Uiso 1 1 d D U . . .

loop_
_atom_site_aniso_label
_atom_site_aniso_U_11
_atom_site_aniso_U_22
_atom_site_aniso_U_33
_atom_site_aniso_U_23
_atom_site_aniso_U_13
_atom_site_aniso_U_12
S12 0.01845(14) 0.01762(14) 0.01668(13) -0.00396(10) 0.00210(10) 0.00002(10)
P1 0.01421(14) 0.01751(14) 0.01718(14) -0.00737(11) -0.00265(10) -0.00077(10)
O1 0.0246(4) 0.0205(4) 0.0164(4) -0.0046(3) -0.0026(3) -0.0050(3)
O10 0.0200(4) 0.0196(4) 0.0211(4) -0.0002(3) 0.0057(3) 0.0000(3)
O1A 0.0167(4) 0.0332(5) 0.0312(5) -0.0188(4) -0.0102(4) 0.0060(4)
O1B 0.0224(4) 0.0263(4) 0.0249(4) -0.0128(4) 0.0040(3) -0.0108(4)
O4C 0.0225(4) 0.0167(4) 0.0203(4) -0.0029(3) -0.0026(3) 0.0041(3)
O5C 0.0175(4) 0.0165(4) 0.0136(4) 0.0004(3) -0.0008(3) -0.0007(3)
N4 0.0132(4) 0.0145(4) 0.0144(4) -0.0027(3) 0.0006(3) 0.0003(3)
N9 0.0140(4) 0.0140(4) 0.0153(4) -0.0024(3) 0.0009(3) 0.0001(3)
C2 0.0127(5) 0.0144(5) 0.0145(5) -0.0035(4) -0.0013(4) -0.0004(4)
C3 0.0126(5) 0.0134(5) 0.0149(5) -0.0026(4) -0.0020(4) -0.0010(4)
C5 0.0148(5) 0.0194(5) 0.0156(5) -0.0053(4) 0.0015(4) -0.0015(4)
C6 0.0240(6) 0.0211(6) 0.0157(5) -0.0061(4) -0.0005(4) -0.0039(5)
C7 0.0261(6) 0.0209(6) 0.0152(5) -0.0032(4) -0.0057(4) -0.0033(5)
C8 0.0184(5) 0.0177(5) 0.0194(5) -0.0041(4) -0.0074(4) -0.0019(4)
C10 0.0147(5) 0.0138(5) 0.0177(5) -0.0038(4) -0.0008(4) -0.0025(4)
C11 0.0141(5) 0.0147(5) 0.0160(5) -0.0040(4) 0.0002(4) -0.0024(4)
C13 0.0174(5) 0.0171(5) 0.0253(6) -0.0071(5) -0.0002(4) 0.0007(4)
C14 0.0166(5) 0.0136(5) 0.0233(6) -0.0048(4) -0.0045(4) -0.0020(4)
C15 0.0212(6) 0.0154(5) 0.0303(6) -0.0035(5) -0.0089(5) -0.0005(4)
C16 0.0293(7) 0.0209(6) 0.0281(6) -0.0002(5) -0.0135(5) -0.0040(5)
C17 0.0309(7) 0.0196(6) 0.0194(6) 0.0002(5) -0.0060(5) -0.0076(5)
C18 0.0261(6) 0.0160(5) 0.0164(5) -0.0032(4) -0.0015(4) -0.0044(4)
C19 0.0166(5) 0.0134(5) 0.0179(5) -0.0042(4) -0.0023(4) -0.0038(4)
C2A 0.0190(6) 0.0650(11) 0.0346(8) -0.0266(7) -0.0125(6) 0.0075(6)
C3A 0.0204(7) 0.0480(9) 0.0357(8) -0.0111(7) -0.0079(6) 0.0080(6)
C2B 0.0265(6) 0.0209(6) 0.0325(7) -0.0124(5) 0.0022(5) -0.0073(5)
C3B 0.0416(8) 0.0263(7) 0.0359(7) -0.0088(6) -0.0114(6) -0.0130(6)
C4C 0.0163(5) 0.0154(5) 0.0158(5) -0.0048(4) -0.0022(4) -0.0025(4)
C6C 0.0214(6) 0.0160(5) 0.0137(5) 0.0001(4) -0.0030(4) -0.0036(4)
C7C 0.0321(7) 0.0183(6) 0.0233(6) -0.0010(5) -0.0045(5) -0.0087(5)
C8C 0.0220(6) 0.0257(6) 0.0179(5) -0.0019(5) 0.0010(4) -0.0042(5)
C9C 0.0244(6) 0.0236(6) 0.0203(6) -0.0052(5) -0.0065(5) -0.0029(5)
O20 0.0244(5) 0.0344(5) 0.0184(4) -0.0067(4) -0.0007(4) -0.0039(4)

loop_
_atom_type_symbol
_atom_type_description
_atom_type_scat_dispersion_real
_atom_type_scat_dispersion_imag
_atom_type_scat_source
C C 0.0033 0.0016 'International Tables Vol C Tables 4.2.6.8 and 6.1.1.4'
H H 0.0000 0.0000 'International Tables Vol C Tables 4.2.6.8 and 6.1.1.4'
N N 0.0061 0.0033 'International Tables Vol C Tables 4.2.6.8 and 6.1.1.4'
O O 0.0106 0.0060 'International Tables Vol C Tables 4.2.6.8 and 6.1.1.4'
P P 0.1023 0.0942 'International Tables Vol C Tables 4.2.6.8 and 6.1.1.4'
S S 0.1246 0.1234 'International Tables Vol C Tables 4.2.6.8 and 6.1.1.4'

loop_
_geom_angle_atom_site_label_1
_geom_angle_atom_site_label_2
_geom_angle_atom_site_label_3
_geom_angle
_geom_angle_site_symmetry_1
_geom_angle_site_symmetry_3
_geom_angle_publ_flag
C13 S12 C11 91.94(6) . . ?
O1 P1 O1A 117.05(5) . . ?
O1 P1 O1B 113.45(5) . . ?
O1A P1 O1B 102.89(5) . . ?
O1 P1 C2 114.89(5) . . ?
O1A P1 C2 101.89(5) . . ?
O1B P1 C2 105.05(5) . . ?
C2A O1A P1 124.12(8) . . ?
C2B O1B P1 123.57(8) . . ?
C4C O5C C6C 120.04(9) . . ?
C4C N4 C3 124.33(9) . . ?
C4C N4 C5 118.77(9) . . ?
C3 N4 C5 116.72(9) . . ?
C10 N9 C2 120.04(9) . . ?
C10 N9 H9 121.8(10) . . ?
C2 N9 H9 116.8(10) . . ?
N9 C2 C3 111.26(9) . . ?
N9 C2 P1 107.04(7) . . ?
C3 C2 P1 116.54(7) . . ?
N9 C2 H2 107.2 . . ?
C3 C2 H2 107.2 . . ?
P1 C2 H2 107.2 . . ?
N4 C3 C8 109.19(9) . . ?
N4 C3 C2 112.61(9) . . ?
C8 C3 C2 110.12(9) . . ?
N4 C3 H3 108.3 . . ?
C8 C3 H3 108.3 . . ?
C2 C3 H3 108.3 . . ?
N4 C5 C6 110.67(9) . . ?
N4 C5 H5A 109.5 . . ?
C6 C5 H5A 109.5 . . ?
N4 C5 H5B 109.5 . . ?
C6 C5 H5B 109.5 . . ?
H5A C5 H5B 108.1 . . ?
C5 C6 C7 109.98(9) . . ?
C5 C6 H6A 109.7 . . ?
C7 C6 H6A 109.7 . . ?
C5 C6 H6B 109.7 . . ?
C7 C6 H6B 109.7 . . ?
H6A C6 H6B 108.2 . . ?
C6 C7 C8 110.54(10) . . ?
C6 C7 H7A 109.5 . . ?
C8 C7 H7A 109.5 . . ?
C6 C7 H7B 109.5 . . ?
C8 C7 H7B 109.5 . . ?
H7A C7 H7B 108.1 . . ?
C7 C8 C3 113.73(9) . . ?
C7 C8 H8A 108.8 . . ?
C3 C8 H8A 108.8 . . ?
C7 C8 H8B 108.8 . . ?
C3 C8 H8B 108.8 . . ?
H8A C8 H8B 107.7 . . ?
O10 C10 N9 121.76(10) . . ?
O10 C10 C11 120.98(10) . . ?
N9 C10 C11 117.25(10) . . ?
C19 C11 C10 126.26(10) . . ?
C19 C11 S12 111.38(8) . . ?
C10 C11 S12 122.32(8) . . ?
C14 C13 S12 112.08(9) . . ?
C14 C13 H13 124.0 . . ?
S12 C13 H13 124.0 . . ?
C13 C14 C19 112.73(10) . . ?
C13 C14 C15 125.26(11) . . ?
C19 C14 C15 122.01(11) . . ?
C14 C15 C16 109.99(10) . . ?
C14 C15 H15A 109.7 . . ?
C16 C15 H15A 109.7 . . ?
C14 C15 H15B 109.7 . . ?
C16 C15 H15B 109.7 . . ?
H15A C15 H15B 108.2 . . ?
C17 C16 C15 109.48(10) . . ?
C17 C16 H16A 109.8 . . ?
C15 C16 H16A 109.8 . . ?
C17 C16 H16B 109.8 . . ?
C15 C16 H16B 109.8 . . ?
H16A C16 H16B 108.2 . . ?
C16 C17 C18 112.23(10) . . ?
C16 C17 H17A 109.2 . . ?
C18 C17 H17A 109.2 . . ?
C16 C17 H17B 109.2 . . ?
C18 C17 H17B 109.2 . . ?
H17A C17 H17B 107.9 . . ?
C19 C18 C17 112.77(10) . . ?
C19 C18 H18A 109.0 . . ?
C17 C18 H18A 109.0 . . ?
C19 C18 H18B 109.0 . . ?
C17 C18 H18B 109.0 . . ?
H18A C18 H18B 107.8 . . ?
C11 C19 C14 111.86(10) . . ?
C11 C19 C18 126.23(10) . . ?
C14 C19 C18 121.84(10) . . ?
O1A C2A C3A 107.38(11) . . ?
O1A C2A H2A1 110.2 . . ?
C3A C2A H2A1 110.2 . . ?
O1A C2A H2A2 110.2 . . ?
C3A C2A H2A2 110.2 . . ?
H2A1 C2A H2A2 108.5 . . ?
C2A C3A H3A1 109.5 . . ?
C2A C3A H3A2 109.5 . . ?
H3A1 C3A H3A2 109.5 . . ?
C2A C3A H3A3 109.5 . . ?
H3A1 C3A H3A3 109.5 . . ?
H3A2 C3A H3A3 109.5 . . ?
O1B C2B C3B 107.31(11) . . ?
O1B C2B H2B1 110.3 . . ?
C3B C2B H2B1 110.3 . . ?
O1B C2B H2B2 110.3 . . ?
C3B C2B H2B2 110.3 . . ?
H2B1 C2B H2B2 108.5 . . ?
C2B C3B H3B1 109.5 . . ?
C2B C3B H3B2 109.5 . . ?
H3B1 C3B H3B2 109.5 . . ?
C2B C3B H3B3 109.5 . . ?
H3B1 C3B H3B3 109.5 . . ?
H3B2 C3B H3B3 109.5 . . ?
O4C C4C O5C 124.96(10) . . ?
O4C C4C N4 124.07(10) . . ?
O5C C4C N4 110.96(9) . . ?
O5C C6C C9C 109.84(9) . . ?
O5C C6C C8C 102.28(9) . . ?
C9C C6C C8C 110.49(10) . . ?
O5C C6C C7C 110.07(9) . . ?
C9C C6C C7C 112.93(10) . . ?
C8C C6C C7C 110.71(10) . . ?
C6C C7C H7C1 109.5 . . ?
C6C C7C H7C2 109.5 . . ?
H7C1 C7C H7C2 109.5 . . ?
C6C C7C H7C3 109.5 . . ?
H7C1 C7C H7C3 109.5 . . ?
H7C2 C7C H7C3 109.5 . . ?
C6C C8C H8C1 109.5 . . ?
C6C C8C H8C2 109.5 . . ?
H8C1 C8C H8C2 109.5 . . ?
C6C C8C H8C3 109.5 . . ?
H8C1 C8C H8C3 109.5 . . ?
H8C2 C8C H8C3 109.5 . . ?
C6C C9C H9C1 109.5 . . ?
C6C C9C H9C2 109.5 . . ?
H9C1 C9C H9C2 109.5 . . ?
C6C C9C H9C3 109.5 . . ?
H9C1 C9C H9C3 109.5 . . ?
H9C2 C9C H9C3 109.5 . . ?
H20A O20 H20B 104.2(17) . . ?

loop_
_geom_bond_atom_site_label_1
_geom_bond_atom_site_label_2
_geom_bond_distance
_geom_bond_site_symmetry_2
_geom_bond_publ_flag
S12 C13 1.7111(12) . ?
S12 C11 1.7285(11) . ?
P1 O1 1.4776(9) . ?
P1 O1A 1.5610(9) . ?
P1 O1B 1.5749(9) . ?
P1 C2 1.8176(11) . ?
O10 C10 1.2289(14) . ?
O1A C2A 1.4523(15) . ?
O1B C2B 1.4506(14) . ?
O4C C4C 1.2191(14) . ?
O5C C4C 1.3545(13) . ?
O5C C6C 1.4739(13) . ?
N4 C4C 1.3571(14) . ?
N4 C3 1.4654(13) . ?
N4 C5 1.4697(14) . ?
N9 C10 1.3688(14) . ?
N9 C2 1.4621(14) . ?
N9 H9 0.874(12) . ?
C2 C3 1.5545(15) . ?
C2 H2 1.0000 . ?
C3 C8 1.5315(15) . ?
C3 H3 1.0000 . ?
C5 C6 1.5230(16) . ?
C5 H5A 0.9900 . ?
C5 H5B 0.9900 . ?
C6 C7 1.5259(17) . ?
C6 H6A 0.9900 . ?
C6 H6B 0.9900 . ?
C7 C8 1.5313(16) . ?
C7 H7A 0.9900 . ?
C7 H7B 0.9900 . ?
C8 H8A 0.9900 . ?
C8 H8B 0.9900 . ?
C10 C11 1.4781(15) . ?
C11 C19 1.3829(15) . ?
C13 C14 1.3678(17) . ?
C13 H13 0.9500 . ?
C14 C19 1.4293(15) . ?
C14 C15 1.5077(16) . ?
C15 C16 1.5274(18) . ?
C15 H15A 0.9900 . ?
C15 H15B 0.9900 . ?
C16 C17 1.5236(19) . ?
C16 H16A 0.9900 . ?
C16 H16B 0.9900 . ?
C17 C18 1.5314(16) . ?
C17 H17A 0.9900 . ?
C17 H17B 0.9900 . ?
C18 C19 1.5106(16) . ?
C18 H18A 0.9900 . ?
C18 H18B 0.9900 . ?
C2A C3A 1.490(2) . ?
C2A H2A1 0.9900 . ?
C2A H2A2 0.9900 . ?
C3A H3A1 0.9800 . ?
C3A H3A2 0.9800 . ?
C3A H3A3 0.9800 . ?
C2B C3B 1.4979(18) . ?
C2B H2B1 0.9900 . ?
C2B H2B2 0.9900 . ?
C3B H3B1 0.9800 . ?
C3B H3B2 0.9800 . ?
C3B H3B3 0.9800 . ?
C6C C9C 1.5223(17) . ?
C6C C8C 1.5228(16) . ?
C6C C7C 1.5239(16) . ?
C7C H7C1 0.9800 . ?
C7C H7C2 0.9800 . ?
C7C H7C3 0.9800 . ?
C8C H8C1 0.9800 . ?
C8C H8C2 0.9800 . ?
C8C H8C3 0.9800 . ?
C9C H9C1 0.9800 . ?
C9C H9C2 0.9800 . ?
C9C H9C3 0.9800 . ?
O20 H20A 0.837(14) . ?
O20 H20B 0.848(14) . ?

loop_
_geom_hbond_atom_site_label_D
_geom_hbond_atom_site_label_H
_geom_hbond_atom_site_label_A
_geom_hbond_distance_DH
_geom_hbond_distance_HA
_geom_hbond_distance_DA
_geom_hbond_angle_DHA
_geom_hbond_site_symmetry_A
_geom_hbond_publ_flag
N9 H9 O20 0.874(12) 2.120(13) 2.9398(14) 156.0(13) . yes
O20 H20A O1 0.837(14) 2.060(15) 2.8728(12) 163.7(18) 2_665 yes
O20 H20B O1 0.848(14) 2.078(15) 2.8786(13) 157.3(17) . yes

loop_
_geom_torsion_atom_site_label_1
_geom_torsion_atom_site_label_2
_geom_torsion_atom_site_label_3
_geom_torsion_atom_site_label_4
_geom_torsion
_geom_torsion_site_symmetry_1
_geom_torsion_site_symmetry_2
_geom_torsion_site_symmetry_3
_geom_torsion_site_symmetry_4
_geom_torsion_publ_flag
O1 P1 O1A C2A 72.65(13) . . . . ?
O1B P1 O1A C2A -52.47(13) . . . . ?
C2 P1 O1A C2A -161.16(12) . . . . ?
O1 P1 O1B C2B 21.80(12) . . . . ?
O1A P1 O1B C2B 149.23(10) . . . . ?
C2 P1 O1B C2B -104.49(10) . . . . ?
C10 N9 C2 C3 106.71(11) . . . . ?
C10 N9 C2 P1 -124.93(9) . . . . ?
O1 P1 C2 N9 -64.27(9) . . . . ?
O1A P1 C2 N9 168.14(7) . . . . ?
O1B P1 C2 N9 61.12(8) . . . . ?
O1 P1 C2 C3 60.97(9) . . . . ?
O1A P1 C2 C3 -66.63(9) . . . . ?
O1B P1 C2 C3 -173.64(7) . . . . ?
C4C N4 C3 C8 132.58(11) . . . . ?
C5 N4 C3 C8 -52.37(12) . . . . ?
C4C N4 C3 C2 -104.77(12) . . . . ?
C5 N4 C3 C2 70.28(12) . . . . ?
N9 C2 C3 N4 176.01(9) . . . . ?
P1 C2 C3 N4 52.94(11) . . . . ?
N9 C2 C3 C8 -61.86(11) . . . . ?
P1 C2 C3 C8 175.06(7) . . . . ?
C4C N4 C5 C6 -127.95(11) . . . . ?
C3 N4 C5 C6 56.71(12) . . . . ?
N4 C5 C6 C7 -55.64(13) . . . . ?
C5 C6 C7 C8 54.76(13) . . . . ?
C6 C7 C8 C3 -53.17(13) . . . . ?
N4 C3 C8 C7 49.82(12) . . . . ?
C2 C3 C8 C7 -74.30(12) . . . . ?
C2 N9 C10 O10 1.40(17) . . . . ?
C2 N9 C10 C11 -179.61(9) . . . . ?
O10 C10 C11 C19 -11.30(18) . . . . ?
N9 C10 C11 C19 169.71(11) . . . . ?
O10 C10 C11 S12 166.37(9) . . . . ?
N9 C10 C11 S12 -12.62(15) . . . . ?
C13 S12 C11 C19 -0.27(9) . . . . ?
C13 S12 C11 C10 -178.25(10) . . . . ?
C11 S12 C13 C14 -0.19(10) . . . . ?
S12 C13 C14 C19 0.59(13) . . . . ?
S12 C13 C14 C15 -178.57(9) . . . . ?
C13 C14 C15 C16 154.38(12) . . . . ?
C19 C14 C15 C16 -24.70(15) . . . . ?
C14 C15 C16 C17 54.89(13) . . . . ?
C15 C16 C17 C18 -64.56(13) . . . . ?
C16 C17 C18 C19 39.31(14) . . . . ?
C10 C11 C19 C14 178.52(10) . . . . ?
S12 C11 C19 C14 0.64(12) . . . . ?
C10 C11 C19 C18 -4.28(19) . . . . ?
S12 C11 C19 C18 177.84(9) . . . . ?
C13 C14 C19 C11 -0.79(14) . . . . ?
C15 C14 C19 C11 178.39(10) . . . . ?
C13 C14 C19 C18 -178.13(11) . . . . ?
C15 C14 C19 C18 1.05(17) . . . . ?
C17 C18 C19 C11 175.05(11) . . . . ?
C17 C18 C19 C14 -8.01(16) . . . . ?
P1 O1A C2A C3A 174.85(11) . . . . ?
P1 O1B C2B C3B -146.72(10) . . . . ?
C6C O5C C4C O4C -9.73(16) . . . . ?
C6C O5C C4C N4 171.33(9) . . . . ?
C3 N4 C4C O4C 177.50(10) . . . . ?
C5 N4 C4C O4C 2.54(17) . . . . ?
C3 N4 C4C O5C -3.55(15) . . . . ?
C5 N4 C4C O5C -178.51(9) . . . . ?
C4C O5C C6C C9C -59.59(13) . . . . ?
C4C O5C C6C C8C -176.94(10) . . . . ?
C4C O5C C6C C7C 65.36(13) . . . . ?
